data_7111841
loop_
_publ_author_name
'Gareth O. Lloyd'
'Jonathan W. Steed'

_publ_section_title
;
 Supramolecular assembly in a Janus-type urea system
;
_journal_coden_Cambridge 182
_journal_name_full Chem.Commun.
_journal_page_first 1426
_journal_paper_doi 10.1039/c3cc48603f
_journal_volume 50
_journal_year 2014
_chemical_formula_moiety
;
C40 H40 Cd N10 O4, 2(C H4 O), 2(O)
;
_chemical_formula_sum 'C42 H48 Cd N10 O8'
_chemical_formula_weight 933.30
_chemical_name_systematic
; 
mer-[Cd(k-O,N,N-3.11a)2]
;
_space_group_IT_number 4
_symmetry_cell_setting monoclinic
_symmetry_space_group_name_Hall 'P 2yb'
_symmetry_space_group_name_H-M 'P 1 21 1'
_atom_sites_solution_hydrogens geom
_atom_sites_solution_primary direct
_atom_sites_solution_secondary difmap
_audit_creation_method SHELXL-97
_cell_angle_alpha 90.00
_cell_angle_beta 91.625(18)
_cell_angle_gamma 90.00
_cell_formula_units_Z 2
_cell_length_a 12.329(7)
_cell_length_b 12.877(7)
_cell_length_c 14.883(6)
_cell_measurement_temperature 120(2)
_cell_volume 2362(2)
_computing_cell_refinement 'Saint- Bruker'
_computing_data_collection 'Smart - Bruker'
_computing_data_reduction 'Saint - Bruker'
_computing_molecular_graphics Xseed
_computing_publication_material Xseed
_computing_structure_refinement 'SHELXL-97 (Sheldrick, 1997)'
_computing_structure_solution 'SHELXS-97 (Sheldrick, 1990)'
_diffrn_ambient_temperature 120(2)
_diffrn_measured_fraction_theta_full 0.998
_diffrn_measured_fraction_theta_max 0.998
_diffrn_measurement_device_type 'Smart 6K'
_diffrn_radiation_monochromator graphite
_diffrn_radiation_source 'fine-focus sealed tube'
_diffrn_radiation_type MoK\a
_diffrn_radiation_wavelength 0.71073
_diffrn_reflns_av_R_equivalents 0.0583
_diffrn_reflns_av_sigmaI/netI 0.1202
_diffrn_reflns_limit_h_max 14
_diffrn_reflns_limit_h_min -14
_diffrn_reflns_limit_k_max 15
_diffrn_reflns_limit_k_min -15
_diffrn_reflns_limit_l_max 12
_diffrn_reflns_limit_l_min -17
_diffrn_reflns_number 13397
_diffrn_reflns_theta_full 25.00
_diffrn_reflns_theta_max 25.00
_diffrn_reflns_theta_min 1.37
_exptl_absorpt_coefficient_mu 0.521
_exptl_absorpt_correction_T_max 0.9795
_exptl_absorpt_correction_T_min 0.9449
_exptl_absorpt_correction_type multi-scan
_exptl_absorpt_process_details SADABS
_exptl_crystal_colour Colourless
_exptl_crystal_density_diffrn 1.312
_exptl_crystal_density_method 'not measured'
_exptl_crystal_description Block
_exptl_crystal_F_000 964
_exptl_crystal_size_max 0.11
_exptl_crystal_size_mid 0.07
_exptl_crystal_size_min 0.04
_refine_diff_density_max 3.063
_refine_diff_density_min -1.548
_refine_diff_density_rms 0.127
_refine_ls_abs_structure_details 'Flack H D (1983), Acta Cryst. A39, 876-881'
_refine_ls_abs_structure_Flack 0.02(5)
_refine_ls_extinction_method none
_refine_ls_goodness_of_fit_ref 1.038
_refine_ls_hydrogen_treatment constr
_refine_ls_matrix_type full
_refine_ls_number_parameters 561
_refine_ls_number_reflns 8279
_refine_ls_number_restraints 1
_refine_ls_restrained_S_all 1.038
_refine_ls_R_factor_all 0.1096
_refine_ls_R_factor_gt 0.0712
_refine_ls_shift/su_max 0.000
_refine_ls_shift/su_mean 0.000
_refine_ls_structure_factor_coef Fsqd
_refine_ls_weighting_details 'calc w=1/[\s^2^(Fo^2^)+(0.0856P)^2^+3.6957P] where P=(Fo^2^+2Fc^2^)/3'
_refine_ls_weighting_scheme calc
_refine_ls_wR_factor_gt 0.1631
_refine_ls_wR_factor_ref 0.1877
_reflns_number_gt 6016
_reflns_number_total 8279
_reflns_threshold_expression >2sigma(I)
_cod_data_source_file c3cc48603f.txt
_cod_data_source_block z:\xraydata\gareth\cddito~1\work\datase~1\ctpm
_cod_original_sg_symbol_H-M P21
_cod_database_code 7111841

loop_
_symmetry_equiv_pos_as_xyz
'x, y, z'
'-x, y+1/2, -z'

loop_
_atom_site_label
_atom_site_type_symbol
_atom_site_fract_x
_atom_site_fract_y
_atom_site_fract_z
_atom_site_U_iso_or_equiv
_atom_site_adp_type
_atom_site_occupancy
_atom_site_symmetry_multiplicity
_atom_site_calc_flag
_atom_site_refinement_flags
Cd1 Cd -0.01277(4) 0.94668(7) 0.75056(5) 0.02629(18) Uani 1 1 d .
O1 O 0.1334(7) 1.0690(7) 0.7487(6) 0.040(2) Uani 1 1 d .
O1W O 0.360(3) 0.9777(19) 0.849(3) 0.43(3) Uani 1 1 d .
N1 N -0.0435(6) 0.9339(8) 0.5434(5) 0.0285(19) Uani 1 1 d .
C1 C -0.0729(9) 0.9277(10) 0.3741(7) 0.048(3) Uani 1 1 d .
H1A H -0.0592 0.8530 0.3693 0.072 Uiso 1 1 calc R
H1B H -0.0424 0.9634 0.3224 0.072 Uiso 1 1 calc R
H1C H -0.1513 0.9402 0.3748 0.072 Uiso 1 1 calc R
O2 O -0.1677(5) 0.8033(5) 0.5123(5) 0.0349(16) Uani 1 1 d .
O2W O 0.352(2) 0.9222(17) 0.6573(18) 0.302(16) Uani 1 1 d .
N2 N 0.0150(6) 0.9883(5) 0.6073(5) 0.0212(17) Uani 1 1 d .
C2 C -0.0206(7) 0.9685(8) 0.4592(7) 0.032(3) Uani 1 1 d .
O3 O 0.1338(7) 0.8242(7) 0.7584(6) 0.040(2) Uani 1 1 d .
N3 N 0.1431(6) 1.1289(6) 0.6035(6) 0.0315(19) Uani 1 1 d .
H3N H 0.1743 1.1754 0.5695 0.038 Uiso 1 1 calc R
C3 C 0.0548(8) 1.0471(8) 0.4680(7) 0.035(2) Uani 1 1 d .
H3 H 0.0868 1.0859 0.4214 0.042 Uiso 1 1 calc R
O4 O -0.1685(5) 1.0885(5) 0.9825(5) 0.0313(15) Uani 1 1 d .
N4 N 0.2350(8) 1.2133(7) 0.7197(7) 0.034(2) Uani 1 1 d .
H4N H 0.2650 1.2500 0.6772 0.041 Uiso 1 1 calc R
C4 C 0.0737(7) 1.0573(7) 0.5611(7) 0.031(2) Uani 1 1 d .
O5 O 0.3650(6) 1.2816(6) 0.5719(6) 0.049(2) Uani 1 1 d .
H5 H 0.3149 1.2980 0.5352 0.059 Uiso 1 1 calc R
N5 N -0.1139(6) 0.8365(5) 0.6592(6) 0.0293(19) Uani 1 1 d .
C5 C 0.1664(7) 1.1323(7) 0.6943(7) 0.028(2) Uani 1 1 d .
O6 O 0.3664(6) 0.6074(6) 0.9406(5) 0.0457(19) Uani 1 1 d .
H6 H 0.3105 0.5974 0.9703 0.055 Uiso 1 1 calc R
N6 N -0.0448(5) 0.9570(9) 0.9560(5) 0.0269(17) Uani 1 1 d .
C6 C 0.2594(10) 1.2400(9) 0.8096(8) 0.035(3) Uani 1 1 d .
N7 N 0.0152(6) 0.9038(6) 0.8962(6) 0.028(2) Uani 1 1 d .
C7 C 0.3482(8) 1.3127(8) 0.8213(8) 0.038(3) Uani 1 1 d .
H7 H 0.3886 1.3340 0.7711 0.045 Uiso 1 1 calc R
N8 N 0.1444(6) 0.7639(6) 0.9045(6) 0.0297(19) Uani 1 1 d .
H8N H 0.1769 0.7181 0.9400 0.036 Uiso 1 1 calc R
C8 C 0.3744(9) 1.3516(8) 0.9082(8) 0.042(3) Uani 1 1 d .
H8 H 0.4338 1.3981 0.9152 0.050 Uiso 1 1 calc R
N9 N 0.2349(9) 0.6802(8) 0.7911(8) 0.042(3) Uani 1 1 d .
H9N H 0.2663 0.6449 0.8353 0.050 Uiso 1 1 calc R
C9 C 0.3172(9) 1.3250(8) 0.9828(8) 0.040(3) Uani 1 1 d .
N10 N -0.1144(6) 1.0557(6) 0.8380(6) 0.0306(19) Uani 1 1 d .
C10 C 0.2290(10) 1.2521(8) 0.9679(8) 0.044(3) Uani 1 1 d .
H10 H 0.1889 1.2288 1.0176 0.053 Uiso 1 1 calc R
C11 C 0.2022(9) 1.2160(8) 0.8831(8) 0.045(3) Uani 1 1 d .
H11 H 0.1406 1.1722 0.8758 0.054 Uiso 1 1 calc R
C12 C 0.3439(9) 1.3638(9) 1.0739(9) 0.052(3) Uani 1 1 d .
H12A H 0.4077 1.4091 1.0720 0.078 Uiso 1 1 calc R
H12B H 0.3594 1.3050 1.1141 0.078 Uiso 1 1 calc R
H12C H 0.2822 1.4032 1.0963 0.078 Uiso 1 1 calc R
C13 C -0.1167(7) 0.8498(6) 0.5732(7) 0.024(2) Uani 1 1 d .
C14 C -0.1784(8) 0.7565(7) 0.6974(7) 0.033(2) Uani 1 1 d .
C15 C -0.2899(8) 0.7483(8) 0.6849(8) 0.039(3) Uani 1 1 d .
H15 H -0.3273 0.7936 0.6442 0.047 Uiso 1 1 calc R
C16 C -0.3483(11) 0.6723(11) 0.7327(11) 0.049(4) Uani 1 1 d .
H16 H -0.4250 0.6697 0.7247 0.059 Uiso 1 1 calc R
C17 C -0.2990(9) 0.6026(8) 0.7897(9) 0.049(3) Uani 1 1 d .
C18 C -0.1884(9) 0.6100(8) 0.8043(8) 0.046(3) Uani 1 1 d .
H17 H -0.1523 0.5642 0.8452 0.055 Uiso 1 1 calc R
C19 C -0.1289(13) 0.6863(9) 0.7579(10) 0.046(4) Uani 1 1 d .
H18 H -0.0526 0.6901 0.7681 0.055 Uiso 1 1 calc R
C20 C -0.3637(10) 0.5229(9) 0.8406(10) 0.063(4) Uani 1 1 d .
H20B H -0.3709 0.5457 0.9030 0.095 Uiso 1 1 calc R
H20A H -0.3261 0.4559 0.8397 0.095 Uiso 1 1 calc R
H20C H -0.4360 0.5156 0.8121 0.095 Uiso 1 1 calc R
C21 C -0.0732(8) 0.9648(9) 1.1251(7) 0.043(3) Uani 1 1 d .
H21A H -0.0485 0.9243 1.1775 0.064 Uiso 1 1 calc R
H21B H -0.1522 0.9593 1.1179 0.064 Uiso 1 1 calc R
H21C H -0.0529 1.0378 1.1338 0.064 Uiso 1 1 calc R
C22 C -0.0213(7) 0.9240(8) 1.0430(7) 0.032(3) Uani 1 1 d .
C23 C 0.0552(7) 0.8463(8) 1.0355(7) 0.032(2) Uani 1 1 d .
H23 H 0.0890 0.8079 1.0831 0.039 Uiso 1 1 calc R
C24 C 0.0727(7) 0.8358(7) 0.9435(7) 0.029(2) Uani 1 1 d .
C25 C 0.1659(7) 0.7614(7) 0.8149(7) 0.026(2) Uani 1 1 d .
C26 C 0.2585(9) 0.6500(8) 0.7032(8) 0.032(3) Uani 1 1 d .
C27 C 0.3444(8) 0.5789(7) 0.6940(8) 0.038(3) Uani 1 1 d .
H27 H 0.3847 0.5565 0.7458 0.046 Uiso 1 1 calc R
C28 C 0.3706(9) 0.5412(9) 0.6093(9) 0.048(3) Uani 1 1 d .
H28 H 0.4297 0.4945 0.6043 0.057 Uiso 1 1 calc R
C29 C 0.3119(10) 0.5707(8) 0.5320(8) 0.044(3) Uani 1 1 d .
C30 C 0.2280(10) 0.6435(8) 0.5421(9) 0.049(3) Uani 1 1 d .
H30 H 0.1893 0.6673 0.4900 0.059 Uiso 1 1 calc R
C31 C 0.2001(9) 0.6814(8) 0.6245(8) 0.046(3) Uani 1 1 d .
H31 H 0.1415 0.7289 0.6287 0.055 Uiso 1 1 calc R
C32 C 0.3385(9) 0.5293(9) 0.4387(8) 0.050(3) Uani 1 1 d .
H32A H 0.3095 0.4588 0.4316 0.075 Uiso 1 1 calc R
H32B H 0.4173 0.5280 0.4322 0.075 Uiso 1 1 calc R
H32C H 0.3055 0.5746 0.3925 0.075 Uiso 1 1 calc R
C33 C -0.1164(7) 1.0418(7) 0.9240(7) 0.028(2) Uani 1 1 d .
C34 C -0.1785(7) 1.1366(7) 0.7947(7) 0.031(2) Uani 1 1 d .
C35 C -0.2893(8) 1.1434(8) 0.8037(8) 0.038(2) Uani 1 1 d .
H35 H -0.3252 1.0962 0.8419 0.046 Uiso 1 1 calc R
C36 C -0.3495(13) 1.2198(11) 0.7564(12) 0.058(4) Uani 1 1 d .
H36 H -0.4256 1.2249 0.7642 0.069 Uiso 1 1 calc R
C37 C -0.2980(9) 1.2885(9) 0.6977(9) 0.052(3) Uani 1 1 d .
C38 C -0.1871(8) 1.2813(8) 0.6888(8) 0.039(3) Uani 1 1 d .
H38 H -0.1503 1.3264 0.6494 0.047 Uiso 1 1 calc R
C39 C -0.1290(11) 1.2051(9) 0.7399(9) 0.036(3) Uani 1 1 d .
H39 H -0.0523 1.2020 0.7355 0.044 Uiso 1 1 calc R
C40 C -0.3629(11) 1.3679(10) 0.6423(11) 0.068(4) Uani 1 1 d .
H40A H -0.3312 1.4371 0.6513 0.103 Uiso 1 1 calc R
H40B H -0.4383 1.3683 0.6615 0.103 Uiso 1 1 calc R
H40C H -0.3609 1.3494 0.5785 0.103 Uiso 1 1 calc R
C41 C 0.4249(13) 1.1975(13) 0.5368(13) 0.099(6) Uani 1 1 d .
H41A H 0.4681 1.2221 0.4867 0.148 Uiso 1 1 calc R
H41B H 0.3748 1.1433 0.5153 0.148 Uiso 1 1 calc R
H41C H 0.4733 1.1691 0.5840 0.148 Uiso 1 1 calc R
C42 C 0.4279(12) 0.6886(11) 0.9802(11) 0.079(5) Uani 1 1 d .
H42C H 0.3793 0.7371 1.0100 0.119 Uiso 1 1 calc R
H42B H 0.4673 0.7254 0.9336 0.119 Uiso 1 1 calc R
H42A H 0.4798 0.6597 1.0246 0.119 Uiso 1 1 calc R

loop_
_atom_site_aniso_label
_atom_site_aniso_U_11
_atom_site_aniso_U_22
_atom_site_aniso_U_33
_atom_site_aniso_U_23
_atom_site_aniso_U_13
_atom_site_aniso_U_12
Cd1 0.0318(3) 0.0167(2) 0.0304(3) 0.0010(4) 0.0023(2) 0.0001(5)
O1 0.031(5) 0.034(5) 0.055(6) 0.003(4) -0.011(5) -0.004(4)
O1W 0.44(4) 0.18(3) 0.66(7) 0.07(3) -0.21(4) 0.18(3)
N1 0.035(4) 0.017(5) 0.033(4) 0.005(4) 0.003(3) -0.004(4)
C1 0.064(6) 0.051(9) 0.031(6) -0.004(5) 0.008(5) -0.013(6)
O2 0.031(4) 0.023(3) 0.051(5) -0.007(3) -0.003(3) 0.001(3)
O2W 0.43(4) 0.20(2) 0.28(3) 0.10(2) -0.05(2) -0.23(3)
N2 0.042(4) 0.014(3) 0.008(4) -0.001(3) -0.001(3) -0.005(3)
C2 0.033(5) 0.032(9) 0.031(6) 0.004(4) 0.004(4) 0.009(4)
O3 0.046(6) 0.032(5) 0.042(6) 0.011(4) 0.019(5) 0.014(4)
N3 0.026(4) 0.025(4) 0.043(6) 0.009(4) -0.001(4) -0.004(3)
C3 0.030(5) 0.035(6) 0.042(7) 0.010(5) 0.006(5) -0.005(4)
O4 0.032(4) 0.026(3) 0.036(4) -0.002(3) 0.004(3) -0.001(3)
N4 0.034(5) 0.025(5) 0.044(7) 0.004(4) -0.002(5) -0.008(4)
C4 0.014(4) 0.030(5) 0.048(7) 0.005(5) 0.004(4) 0.005(4)
O5 0.035(4) 0.052(5) 0.059(6) 0.006(4) 0.013(4) 0.004(4)
N5 0.029(4) 0.013(4) 0.046(6) -0.003(4) 0.005(4) -0.004(3)
C5 0.021(4) 0.019(5) 0.045(7) 0.006(5) 0.008(4) -0.003(4)
O6 0.045(5) 0.044(5) 0.048(5) 0.006(4) -0.002(4) -0.007(4)
N6 0.027(3) 0.027(5) 0.027(4) 0.003(5) 0.001(3) -0.002(5)
C6 0.037(7) 0.035(6) 0.033(7) 0.009(5) 0.006(5) 0.014(5)
N7 0.024(4) 0.019(4) 0.042(6) -0.003(3) 0.005(4) 0.006(3)
C7 0.031(5) 0.036(6) 0.047(7) 0.008(5) 0.002(5) 0.008(4)
N8 0.037(4) 0.012(4) 0.040(6) 0.003(3) 0.004(4) 0.005(3)
C8 0.040(6) 0.023(5) 0.061(9) -0.004(5) -0.004(5) -0.002(4)
N9 0.043(6) 0.033(6) 0.050(8) 0.001(5) 0.003(5) -0.001(4)
C9 0.039(6) 0.032(6) 0.049(7) 0.001(5) 0.004(5) 0.012(5)
N10 0.032(4) 0.021(4) 0.039(6) -0.006(4) -0.002(4) 0.008(3)
C10 0.061(7) 0.028(6) 0.044(8) 0.010(5) 0.002(6) -0.004(5)
C11 0.045(6) 0.034(6) 0.057(8) 0.001(5) 0.005(6) -0.015(5)
C12 0.054(7) 0.037(6) 0.064(9) -0.014(6) -0.013(6) 0.015(5)
C13 0.022(5) 0.013(4) 0.039(7) 0.005(4) 0.007(4) 0.010(3)
C14 0.034(5) 0.021(5) 0.045(7) -0.003(4) 0.012(5) -0.001(4)
C15 0.034(6) 0.028(5) 0.055(8) 0.003(5) 0.000(5) -0.005(4)
C16 0.023(7) 0.041(8) 0.085(11) 0.003(7) 0.009(6) -0.010(6)
C17 0.053(7) 0.027(6) 0.068(9) 0.003(6) 0.023(6) -0.011(5)
C18 0.044(6) 0.027(6) 0.068(9) 0.017(5) 0.013(6) 0.002(5)
C19 0.045(9) 0.026(7) 0.068(10) 0.018(6) -0.005(7) -0.006(6)
C20 0.058(8) 0.038(7) 0.095(12) 0.014(7) 0.027(7) -0.019(6)
C21 0.057(6) 0.036(8) 0.036(6) 0.003(5) 0.005(5) 0.011(5)
C22 0.022(4) 0.037(9) 0.038(6) 0.005(5) 0.002(4) -0.011(4)
C23 0.032(5) 0.036(6) 0.028(6) 0.002(4) 0.000(4) 0.004(4)
C24 0.023(5) 0.020(5) 0.044(7) -0.003(4) 0.001(4) -0.002(4)
C25 0.028(5) 0.016(5) 0.035(6) 0.007(4) -0.004(4) 0.011(4)
C26 0.035(6) 0.022(6) 0.038(7) -0.004(5) 0.004(5) -0.002(5)
C27 0.027(5) 0.025(5) 0.063(8) 0.006(5) 0.004(5) 0.004(4)
C28 0.044(6) 0.038(6) 0.061(9) -0.010(6) 0.013(6) -0.012(5)
C29 0.049(7) 0.030(6) 0.053(8) -0.005(5) 0.000(6) -0.017(5)
C30 0.071(8) 0.024(5) 0.054(8) 0.007(5) 0.003(6) 0.010(5)
C31 0.052(7) 0.043(6) 0.043(7) 0.008(5) 0.010(5) 0.026(5)
C32 0.053(7) 0.044(6) 0.053(8) -0.005(6) 0.011(6) -0.012(5)
C33 0.022(5) 0.016(5) 0.044(7) -0.005(4) 0.001(4) -0.002(3)
C34 0.029(5) 0.018(5) 0.045(7) -0.005(4) -0.005(4) 0.009(4)
C35 0.039(6) 0.026(5) 0.048(7) -0.002(5) -0.003(5) 0.000(4)
C36 0.037(8) 0.035(8) 0.101(13) 0.009(7) 0.005(8) 0.009(6)
C37 0.041(6) 0.040(7) 0.074(10) -0.012(6) -0.007(6) 0.013(5)
C38 0.040(6) 0.023(5) 0.054(7) 0.006(5) -0.005(5) 0.000(4)
C39 0.031(7) 0.031(7) 0.047(8) 0.004(5) 0.003(6) -0.001(5)
C40 0.063(8) 0.047(8) 0.093(12) 0.020(7) -0.021(8) 0.020(6)
C41 0.089(12) 0.082(12) 0.124(16) -0.034(11) -0.016(11) 0.047(9)
C42 0.067(9) 0.068(10) 0.104(13) -0.018(9) 0.019(9) -0.031(8)

loop_
_atom_type_symbol
_atom_type_description
_atom_type_scat_dispersion_real
_atom_type_scat_dispersion_imag
_atom_type_scat_source
C C 0.0033 0.0016 'International Tables Vol C Tables 4.2.6.8 and 6.1.1.4'
H H 0.0000 0.0000 'International Tables Vol C Tables 4.2.6.8 and 6.1.1.4'
N N 0.0061 0.0033 'International Tables Vol C Tables 4.2.6.8 and 6.1.1.4'
O O 0.0106 0.0060 'International Tables Vol C Tables 4.2.6.8 and 6.1.1.4'
Cd Cd -0.8075 1.2024 'International Tables Vol C Tables 4.2.6.8 and 6.1.1.4'

loop_
_geom_angle_atom_site_label_1
_geom_angle_atom_site_label_2
_geom_angle_atom_site_label_3
_geom_angle
N2 Cd1 N7 162.4(3)
N2 Cd1 N5 71.3(3)
N7 Cd1 N5 118.8(3)
N2 Cd1 N10 119.5(3)
N7 Cd1 N10 71.2(3)
N5 Cd1 N10 114.4(3)
N2 Cd1 O1 72.3(3)
N7 Cd1 O1 94.4(3)
N5 Cd1 O1 142.4(3)
N10 Cd1 O1 91.6(3)
N2 Cd1 O3 93.9(3)
N7 Cd1 O3 72.4(3)
N5 Cd1 O3 91.0(3)
N10 Cd1 O3 142.4(3)
O1 Cd1 O3 82.4(2)
C5 O1 Cd1 135.1(7)
C2 N1 N2 110.6(8)
C2 N1 C13 130.9(8)
N2 N1 C13 118.5(7)
C2 C1 H1A 109.5
C2 C1 H1B 109.5
H1A C1 H1B 109.5
C2 C1 H1C 109.5
H1A C1 H1C 109.5
H1B C1 H1C 109.5
C4 N2 N1 105.2(8)
C4 N2 Cd1 138.1(7)
N1 N2 Cd1 116.6(5)
N1 C2 C3 107.9(9)
N1 C2 C1 124.4(9)
C3 C2 C1 127.6(10)
C25 O3 Cd1 134.1(7)
C5 N3 C4 125.0(8)
C5 N3 H3N 117.5
C4 N3 H3N 117.5
C2 C3 C4 104.8(9)
C2 C3 H3 127.6
C4 C3 H3 127.6
C5 N4 C6 123.7(10)
C5 N4 H4N 118.1
C6 N4 H4N 118.1
N2 C4 N3 122.4(9)
N2 C4 C3 111.5(9)
N3 C4 C3 126.1(9)
C41 O5 H5 109.5
C13 N5 C14 119.4(8)
C13 N5 Cd1 120.1(6)
C14 N5 Cd1 120.4(7)
O1 C5 N3 124.3(9)
O1 C5 N4 122.0(10)
N3 C5 N4 113.6(9)
C42 O6 H6 109.5
N7 N6 C22 110.7(8)
N7 N6 C33 119.6(8)
C22 N6 C33 129.5(8)
C11 C6 N4 127.7(12)
C11 C6 C7 117.4(11)
N4 C6 C7 114.4(10)
C24 N7 N6 106.3(8)
C24 N7 Cd1 137.9(7)
N6 N7 Cd1 115.8(6)
C8 C7 C6 119.4(10)
C8 C7 H7 120.3
C6 C7 H7 120.3
C25 N8 C24 123.7(8)
C25 N8 H8N 118.1
C24 N8 H8N 118.1
C9 C8 C7 122.8(10)
C9 C8 H8 118.6
C7 C8 H8 118.6
C25 N9 C26 125.9(10)
C25 N9 H9N 117.1
C26 N9 H9N 117.1
C8 C9 C10 115.9(11)
C8 C9 C12 123.6(11)
C10 C9 C12 120.5(11)
C33 N10 C34 121.0(8)
C33 N10 Cd1 120.0(6)
C34 N10 Cd1 119.0(6)
C11 C10 C9 121.3(11)
C11 C10 H10 119.3
C9 C10 H10 119.3
C6 C11 C10 123.1(11)
C6 C11 H11 118.4
C10 C11 H11 118.4
C9 C12 H12A 109.5
C9 C12 H12B 109.5
H12A C12 H12B 109.5
C9 C12 H12C 109.5
H12A C12 H12C 109.5
H12B C12 H12C 109.5
O2 C13 N5 131.2(8)
O2 C13 N1 115.6(9)
N5 C13 N1 113.2(8)
C15 C14 C19 116.7(10)
C15 C14 N5 124.3(9)
C19 C14 N5 118.8(10)
C14 C15 C16 120.0(11)
C14 C15 H15 120.0
C16 C15 H15 120.0
C17 C16 C15 122.9(12)
C17 C16 H16 118.6
C15 C16 H16 118.6
C16 C17 C18 118.2(10)
C16 C17 C20 121.6(11)
C18 C17 C20 120.1(11)
C17 C18 C19 119.7(11)
C17 C18 H17 120.2
C19 C18 H17 120.2
C14 C19 C18 122.5(13)
C14 C19 H18 118.8
C18 C19 H18 118.8
C17 C20 H20B 109.5
C17 C20 H20A 109.5
H20B C20 H20A 109.5
C17 C20 H20C 109.5
H20B C20 H20C 109.5
H20A C20 H20C 109.5
C22 C21 H21A 109.5
C22 C21 H21B 109.5
H21A C21 H21B 109.5
C22 C21 H21C 109.5
H21A C21 H21C 109.5
H21B C21 H21C 109.5
C23 C22 N6 105.8(9)
C23 C22 C21 129.1(10)
N6 C22 C21 125.1(9)
C22 C23 C24 105.9(9)
C22 C23 H23 127.1
C24 C23 H23 127.1
N7 C24 C23 111.3(8)
N7 C24 N8 123.3(9)
C23 C24 N8 125.4(9)
O3 C25 N8 125.9(8)
O3 C25 N9 120.5(10)
N8 C25 N9 113.6(8)
N9 C26 C27 116.5(11)
N9 C26 C31 125.3(10)
C27 C26 C31 118.1(10)
C28 C27 C26 120.5(11)
C28 C27 H27 119.8
C26 C27 H27 119.8
C29 C28 C27 121.5(12)
C29 C28 H28 119.3
C27 C28 H28 119.3
C28 C29 C30 117.3(12)
C28 C29 C32 122.3(11)
C30 C29 C32 120.3(11)
C31 C30 C29 122.4(12)
C31 C30 H30 118.8
C29 C30 H30 118.8
C30 C31 C26 120.2(10)
C30 C31 H31 119.9
C26 C31 H31 119.9
C29 C32 H32A 109.5
C29 C32 H32B 109.5
H32A C32 H32B 109.5
C29 C32 H32C 109.5
H32A C32 H32C 109.5
H32B C32 H32C 109.5
O4 C33 N10 130.3(9)
O4 C33 N6 116.4(9)
N10 C33 N6 113.2(8)
C39 C34 C35 118.7(10)
C39 C34 N10 119.1(9)
C35 C34 N10 122.1(9)
C34 C35 C36 120.3(11)
C34 C35 H35 119.8
C36 C35 H35 119.8
C35 C36 C37 120.5(13)
C35 C36 H36 119.7
C37 C36 H36 119.7
C38 C37 C36 118.9(12)
C38 C37 C40 120.0(12)
C36 C37 C40 121.2(12)
C37 C38 C39 118.7(11)
C37 C38 H38 120.6
C39 C38 H38 120.6
C34 C39 C38 122.7(11)
C34 C39 H39 118.6
C38 C39 H39 118.6
C37 C40 H40A 109.5
C37 C40 H40B 109.5
H40A C40 H40B 109.5
C37 C40 H40C 109.5
H40A C40 H40C 109.5
H40B C40 H40C 109.5
O5 C41 H41A 109.5
O5 C41 H41B 109.5
H41A C41 H41B 109.5
O5 C41 H41C 109.5
H41A C41 H41C 109.5
H41B C41 H41C 109.5
O6 C42 H42C 109.5
O6 C42 H42B 109.5
H42C C42 H42B 109.5
O6 C42 H42A 109.5
H42C C42 H42A 109.5
H42B C42 H42A 109.5

loop_
_geom_bond_atom_site_label_1
_geom_bond_atom_site_label_2
_geom_bond_distance
Cd1 N2 2.234(7)
Cd1 N7 2.254(9)
Cd1 N5 2.307(8)
Cd1 N10 2.308(8)
Cd1 O1 2.394(9)
Cd1 O3 2.399(9)
O1 C5 1.227(12)
N1 C2 1.367(12)
N1 N2 1.370(11)
N1 C13 1.486(12)
C1 C2 1.500(15)
C1 H1A 0.9800
C1 H1B 0.9800
C1 H1C 0.9800
O2 C13 1.243(12)
N2 C4 1.347(12)
C2 C3 1.378(14)
O3 C25 1.224(12)
N3 C5 1.374(13)
N3 C4 1.397(12)
N3 H3N 0.8800
C3 C4 1.405(15)
C3 H3 0.9500
O4 C33 1.250(11)
N4 C5 1.388(13)
N4 C6 1.405(15)
N4 H4N 0.8800
O5 C41 1.419(15)
O5 H5 0.8400
N5 C13 1.290(12)
N5 C14 1.430(12)
O6 C42 1.411(15)
O6 H6 0.8400
N6 N7 1.359(11)
N6 C22 1.385(12)
N6 C33 1.474(13)
C6 C11 1.353(16)
C6 C7 1.448(16)
N7 C24 1.317(12)
C7 C8 1.416(16)
C7 H7 0.9500
N8 C25 1.368(12)
N8 C24 1.416(12)
N8 H8N 0.8800
C8 C9 1.376(16)
C8 H8 0.9500
N9 C25 1.400(13)
N9 C26 1.404(15)
N9 H9N 0.8800
C9 C10 1.449(16)
C9 C12 1.474(17)
N10 C33 1.293(13)
N10 C34 1.448(12)
C10 C11 1.376(16)
C10 H10 0.9500
C11 H11 0.9500
C12 H12A 0.9800
C12 H12B 0.9800
C12 H12C 0.9800
C14 C15 1.386(14)
C14 C19 1.403(17)
C15 C16 1.418(17)
C15 H15 0.9500
C16 C17 1.365(19)
C16 H16 0.9500
C17 C18 1.378(16)
C17 C20 1.516(14)
C18 C19 1.418(16)
C18 H17 0.9500
C19 H18 0.9500
C20 H20B 0.9800
C20 H20A 0.9800
C20 H20C 0.9800
C21 C22 1.491(14)
C21 H21A 0.9800
C21 H21B 0.9800
C21 H21C 0.9800
C22 C23 1.382(13)
C23 C24 1.399(14)
C23 H23 0.9500
C26 C27 1.409(14)
C26 C31 1.417(16)
C27 C28 1.397(16)
C27 H27 0.9500
C28 C29 1.394(17)
C28 H28 0.9500
C29 C30 1.408(17)
C29 C32 1.533(17)
C30 C31 1.372(16)
C30 H30 0.9500
C31 H31 0.9500
C32 H32A 0.9800
C32 H32B 0.9800
C32 H32C 0.9800
C34 C39 1.358(16)
C34 C35 1.379(13)
C35 C36 1.409(18)
C35 H35 0.9500
C36 C37 1.41(2)
C36 H36 0.9500
C37 C38 1.380(15)
C37 C40 1.526(16)
C38 C39 1.423(16)
C38 H38 0.9500
C39 H39 0.9500
C40 H40A 0.9800
C40 H40B 0.9800
C40 H40C 0.9800
C41 H41A 0.9800
C41 H41B 0.9800
C41 H41C 0.9800
C42 H42C 0.9800
C42 H42B 0.9800
C42 H42A 0.9800

loop_
_geom_torsion_atom_site_label_1
_geom_torsion_atom_site_label_2
_geom_torsion_atom_site_label_3
_geom_torsion_atom_site_label_4
_geom_torsion
N2 Cd1 O1 C5 18.8(10)
N7 Cd1 O1 C5 -173.1(10)
N5 Cd1 O1 C5 33.7(13)
N10 Cd1 O1 C5 -101.8(11)
O3 Cd1 O1 C5 115.4(11)
C2 N1 N2 C4 0.4(10)
C13 N1 N2 C4 179.4(7)
C2 N1 N2 Cd1 178.7(6)
C13 N1 N2 Cd1 -2.3(10)
N7 Cd1 N2 C4 -51.1(16)
N5 Cd1 N2 C4 -179.1(9)
N10 Cd1 N2 C4 72.8(9)
O1 Cd1 N2 C4 -8.7(9)
O3 Cd1 N2 C4 -89.4(9)
N7 Cd1 N2 N1 131.3(10)
N5 Cd1 N2 N1 3.3(6)
N10 Cd1 N2 N1 -104.8(6)
O1 Cd1 N2 N1 173.7(7)
O3 Cd1 N2 N1 93.1(7)
N2 N1 C2 C3 0.1(11)
C13 N1 C2 C3 -178.8(9)
N2 N1 C2 C1 -178.2(9)
C13 N1 C2 C1 2.9(16)
N2 Cd1 O3 C25 -173.0(11)
N7 Cd1 O3 C25 18.3(10)
N5 Cd1 O3 C25 -101.7(11)
N10 Cd1 O3 C25 32.9(13)
O1 Cd1 O3 C25 115.4(11)
N1 C2 C3 C4 -0.6(10)
C1 C2 C3 C4 177.7(10)
N1 N2 C4 N3 178.9(8)
Cd1 N2 C4 N3 1.1(14)
N1 N2 C4 C3 -0.7(10)
Cd1 N2 C4 C3 -178.5(7)
C5 N3 C4 N2 5.5(13)
C5 N3 C4 C3 -174.9(9)
C2 C3 C4 N2 0.8(11)
C2 C3 C4 N3 -178.8(8)
N2 Cd1 N5 C13 -4.6(6)
N7 Cd1 N5 C13 -168.8(6)
N10 Cd1 N5 C13 110.1(6)
O1 Cd1 N5 C13 -19.6(9)
O3 Cd1 N5 C13 -98.4(6)
N2 Cd1 N5 C14 178.8(7)
N7 Cd1 N5 C14 14.6(7)
N10 Cd1 N5 C14 -66.5(7)
O1 Cd1 N5 C14 163.8(6)
O3 Cd1 N5 C14 85.0(6)
Cd1 O1 C5 N3 -20.5(16)
Cd1 O1 C5 N4 161.8(7)
C4 N3 C5 O1 4.1(14)
C4 N3 C5 N4 -178.0(8)
C6 N4 C5 O1 -10.1(15)
C6 N4 C5 N3 171.9(9)
C5 N4 C6 C11 -20.3(17)
C5 N4 C6 C7 168.5(9)
C22 N6 N7 C24 2.3(10)
C33 N6 N7 C24 178.3(8)
C22 N6 N7 Cd1 179.7(6)
C33 N6 N7 Cd1 -4.3(10)
N2 Cd1 N7 C24 -49.2(16)
N5 Cd1 N7 C24 72.3(9)
N10 Cd1 N7 C24 -179.5(10)
O1 Cd1 N7 C24 -89.4(9)
O3 Cd1 N7 C24 -8.8(9)
N2 Cd1 N7 N6 134.4(9)
N5 Cd1 N7 N6 -104.0(7)
N10 Cd1 N7 N6 4.1(6)
O1 Cd1 N7 N6 94.2(7)
O3 Cd1 N7 N6 174.8(7)
C11 C6 C7 C8 2.7(15)
N4 C6 C7 C8 174.9(9)
C6 C7 C8 C9 -1.3(15)
C7 C8 C9 C10 1.3(15)
C7 C8 C9 C12 179.3(10)
N2 Cd1 N10 C33 -168.7(6)
N7 Cd1 N10 C33 -4.1(7)
N5 Cd1 N10 C33 109.8(7)
O1 Cd1 N10 C33 -98.2(7)
O3 Cd1 N10 C33 -18.7(9)
N2 Cd1 N10 C34 13.6(7)
N7 Cd1 N10 C34 178.2(7)
N5 Cd1 N10 C34 -68.0(7)
O1 Cd1 N10 C34 84.0(7)
O3 Cd1 N10 C34 163.5(6)
C8 C9 C10 C11 -2.7(15)
C12 C9 C10 C11 179.2(10)
N4 C6 C11 C10 -175.3(11)
C7 C6 C11 C10 -4.3(17)
C9 C10 C11 C6 4.4(18)
C14 N5 C13 O2 -0.5(14)
Cd1 N5 C13 O2 -177.2(7)
C14 N5 C13 N1 -178.6(7)
Cd1 N5 C13 N1 4.8(9)
C2 N1 C13 O2 -1.2(13)
N2 N1 C13 O2 180.0(7)
C2 N1 C13 N5 177.2(9)
N2 N1 C13 N5 -1.7(11)
C13 N5 C14 C15 -56.4(13)
Cd1 N5 C14 C15 120.2(10)
C13 N5 C14 C19 129.4(11)
Cd1 N5 C14 C19 -54.0(12)
C19 C14 C15 C16 0.6(16)
N5 C14 C15 C16 -173.8(11)
C14 C15 C16 C17 -2(2)
C15 C16 C17 C18 3(2)
C15 C16 C17 C20 179.4(12)
C16 C17 C18 C19 -2.2(19)
C20 C17 C18 C19 -178.6(12)
C15 C14 C19 C18 0.2(18)
N5 C14 C19 C18 174.8(11)
C17 C18 C19 C14 1(2)
N7 N6 C22 C23 -0.9(10)
C33 N6 C22 C23 -176.4(9)
N7 N6 C22 C21 -179.2(9)
C33 N6 C22 C21 5.3(16)
N6 C22 C23 C24 -0.7(10)
C21 C22 C23 C24 177.5(9)
N6 N7 C24 C23 -2.8(10)
Cd1 N7 C24 C23 -179.4(7)
N6 N7 C24 N8 178.7(8)
Cd1 N7 C24 N8 2.1(15)
C22 C23 C24 N7 2.2(11)
C22 C23 C24 N8 -179.3(8)
C25 N8 C24 N7 3.8(14)
C25 N8 C24 C23 -174.5(9)
Cd1 O3 C25 N8 -20.9(17)
Cd1 O3 C25 N9 162.0(8)
C24 N8 C25 O3 5.8(15)
C24 N8 C25 N9 -176.9(8)
C26 N9 C25 O3 -12.1(16)
C26 N9 C25 N8 170.5(9)
C25 N9 C26 C27 169.0(10)
C25 N9 C26 C31 -14.0(17)
N9 C26 C27 C28 177.3(9)
C31 C26 C27 C28 0.1(15)
C26 C27 C28 C29 -1.3(16)
C27 C28 C29 C30 2.7(16)
C27 C28 C29 C32 -179.3(9)
C28 C29 C30 C31 -3.1(17)
C32 C29 C30 C31 178.9(11)
C29 C30 C31 C26 2.0(18)
N9 C26 C31 C30 -177.4(11)
C27 C26 C31 C30 -0.5(17)
C34 N10 C33 O4 0.8(15)
Cd1 N10 C33 O4 -176.9(7)
C34 N10 C33 N6 -179.1(8)
Cd1 N10 C33 N6 3.2(10)
N7 N6 C33 O4 -179.2(8)
C22 N6 C33 O4 -4.0(14)
N7 N6 C33 N10 0.7(12)
C22 N6 C33 N10 175.9(9)
C33 N10 C34 C39 127.4(11)
Cd1 N10 C34 C39 -54.8(12)
C33 N10 C34 C35 -56.0(13)
Cd1 N10 C34 C35 121.8(9)
C39 C34 C35 C36 0.2(17)
N10 C34 C35 C36 -176.4(11)
C34 C35 C36 C37 2(2)
C35 C36 C37 C38 -1(2)
C35 C36 C37 C40 176.7(13)
C36 C37 C38 C39 -0.5(18)
C40 C37 C38 C39 -178.7(12)
C35 C34 C39 C38 -2.2(18)
N10 C34 C39 C38 174.5(10)
C37 C38 C39 C34 2.4(18)
